data_2231159
loop_
_publ_author_name
'Betz, Richard'
'Gerber, Thomas'
'Schalekamp, Henk'

_publ_section_title
;
 Bis(2-hydroxyphenyl)methanone
;
_journal_coeditor_code IM2302
_journal_issue 8
_journal_name_full 'Acta Crystallographica Section E'
_journal_page_first o1897
_journal_paper_doi 10.1107/S1600536811025438
_journal_volume 67
_journal_year 2011
_chemical_formula_iupac 'C13 H10 O3'
_chemical_formula_moiety 'C13 H10 O3'
_chemical_formula_sum 'C13 H10 O3'
_chemical_formula_weight 214.21
_chemical_name_systematic
;
Bis(2-hydroxyphenyl)methanone
;
_space_group_IT_number 14
_symmetry_cell_setting monoclinic
_symmetry_space_group_name_Hall '-P 2ybc'
_symmetry_space_group_name_H-M 'P 1 21/c 1'
_atom_sites_solution_hydrogens geom
_atom_sites_solution_primary direct
_atom_sites_solution_secondary difmap
_audit_creation_method SHELXL-97
_cell_angle_alpha 90.00
_cell_angle_beta 110.610(2)
_cell_angle_gamma 90.00
_cell_formula_units_Z 4
_cell_length_a 7.7371(2)
_cell_length_b 12.2169(4)
_cell_length_c 11.3419(3)
_cell_measurement_reflns_used 4455
_cell_measurement_temperature 200(2)
_cell_measurement_theta_max 28.30
_cell_measurement_theta_min 2.54
_cell_volume 1003.46(5)
_computing_cell_refinement 'SAINT (Bruker, 2010)'
_computing_data_collection 'APEX2 (Bruker, 2010)'
_computing_data_reduction 'SAINT (Bruker, 2010)'
_computing_molecular_graphics 'ORTEP-3 (Farrugia, 1997) and Mercury (Macrae <i>et al.</i>, 2008)'
_computing_publication_material 'SHELXL97 (Sheldrick, 2008) and PLATON (Spek, 2009)'
_computing_structure_refinement 'SHELXL97 (Sheldrick, 2008)'
_computing_structure_solution 'SHELXS97 (Sheldrick, 2008)'
_diffrn_ambient_temperature 200(2)
_diffrn_measured_fraction_theta_full 0.996
_diffrn_measured_fraction_theta_max 0.996
_diffrn_measurement_device_type 'Bruker APEXII CCD'
_diffrn_measurement_method '\f and \w'
_diffrn_radiation_monochromator graphite
_diffrn_radiation_source 'fine-focus sealed tube'
_diffrn_radiation_type MoK\a
_diffrn_radiation_wavelength 0.71073
_diffrn_reflns_av_R_equivalents 0.0327
_diffrn_reflns_av_sigmaI/netI 0.0242
_diffrn_reflns_limit_h_max 10
_diffrn_reflns_limit_h_min -9
_diffrn_reflns_limit_k_max 16
_diffrn_reflns_limit_k_min -15
_diffrn_reflns_limit_l_max 15
_diffrn_reflns_limit_l_min -15
_diffrn_reflns_number 9306
_diffrn_reflns_theta_full 28.30
_diffrn_reflns_theta_max 28.30
_diffrn_reflns_theta_min 2.54
_exptl_absorpt_coefficient_mu 0.101
_exptl_absorpt_correction_type none
_exptl_crystal_colour colourless
_exptl_crystal_density_diffrn 1.418
_exptl_crystal_density_method 'not measured'
_exptl_crystal_description platelet
_exptl_crystal_F_000 448
_exptl_crystal_size_max 0.241
_exptl_crystal_size_mid 0.198
_exptl_crystal_size_min 0.180
_refine_diff_density_max 0.268
_refine_diff_density_min -0.193
_refine_ls_extinction_method none
_refine_ls_goodness_of_fit_ref 1.052
_refine_ls_hydrogen_treatment constr
_refine_ls_matrix_type full
_refine_ls_number_parameters 147
_refine_ls_number_reflns 2483
_refine_ls_number_restraints 0
_refine_ls_restrained_S_all 1.052
_refine_ls_R_factor_all 0.0511
_refine_ls_R_factor_gt 0.0377
_refine_ls_shift/su_max 0.000
_refine_ls_shift/su_mean 0.000
_refine_ls_structure_factor_coef Fsqd
_refine_ls_weighting_details 'calc w=1/[\s^2^(Fo^2^)+(0.0563P)^2^+0.1145P] where P=(Fo^2^+2Fc^2^)/3'
_refine_ls_weighting_scheme calc
_refine_ls_wR_factor_gt 0.1000
_refine_ls_wR_factor_ref 0.1061
_reflns_number_gt 1939
_reflns_number_total 2483
_reflns_threshold_expression I>2sigma(I)
_cod_data_source_file im2302.cif
_cod_data_source_block I
_cod_original_sg_symbol_H-M 'P 21/c'
_cod_database_code 2231159
_cod_database_fobs_code 2231159

loop_
_symmetry_equiv_pos_as_xyz
'x, y, z'
'-x, y+1/2, -z+1/2'
'-x, -y, -z'
'x, -y-1/2, z-1/2'

loop_
_atom_site_type_symbol
_atom_site_label
_atom_site_fract_x
_atom_site_fract_y
_atom_site_fract_z
_atom_site_U_iso_or_equiv
_atom_site_adp_type
_atom_site_calc_flag
_atom_site_refinement_flags
_atom_site_occupancy
_atom_site_symmetry_multiplicity
O O1 0.97092(13) 0.09617(6) 0.08169(7) 0.0405(2) Uani d . 1 1
O O2 0.78137(13) 0.09971(7) -0.15911(8) 0.0407(2) Uani d . 1 1
H H2 0.8528 0.0719 -0.0919 0.061 Uiso calc R 1 1
O O3 1.09865(13) 0.09673(6) 0.33247(8) 0.0407(2) Uani d . 1 1
H H3 1.0534 0.0664 0.2617 0.061 Uiso calc R 1 1
C C1 0.94988(15) 0.19703(8) 0.08687(9) 0.0271(2) Uani d . 1 1
C C11 0.80678(14) 0.25299(8) -0.01695(9) 0.0255(2) Uani d . 1 1
C C12 0.73030(15) 0.20048(9) -0.13533(10) 0.0294(2) Uani d . 1 1
C C13 0.59669(16) 0.25366(10) -0.23411(10) 0.0348(3) Uani d . 1 1
H H13 0.5499 0.2199 -0.3146 0.042 Uiso calc R 1 1
C C14 0.53150(16) 0.35473(10) -0.21639(11) 0.0358(3) Uani d . 1 1
H H14 0.4388 0.3896 -0.2844 0.043 Uiso calc R 1 1
C C15 0.60019(16) 0.40645(9) -0.09954(10) 0.0334(3) Uani d . 1 1
H H15 0.5537 0.4759 -0.0876 0.040 Uiso calc R 1 1
C C16 0.73588(15) 0.35604(9) -0.00167(10) 0.0287(2) Uani d . 1 1
H H16 0.7827 0.3915 0.0779 0.034 Uiso calc R 1 1
C C21 1.06958(14) 0.25691(8) 0.19946(9) 0.0253(2) Uani d . 1 1
C C22 1.13591(15) 0.20282(9) 0.31684(9) 0.0283(2) Uani d . 1 1
C C23 1.24280(15) 0.25933(10) 0.42392(9) 0.0340(3) Uani d . 1 1
H H23 1.2807 0.2242 0.5037 0.041 Uiso calc R 1 1
C C24 1.29406(17) 0.36599(10) 0.41490(11) 0.0372(3) Uani d . 1 1
H H24 1.3674 0.4039 0.4887 0.045 Uiso calc R 1 1
C C25 1.23981(16) 0.41868(9) 0.29931(11) 0.0341(3) Uani d . 1 1
H H25 1.2798 0.4913 0.2933 0.041 Uiso calc R 1 1
C C26 1.12737(15) 0.36495(8) 0.19308(10) 0.0282(2) Uani d . 1 1
H H26 1.0883 0.4017 0.1142 0.034 Uiso calc R 1 1

loop_
_atom_site_aniso_label
_atom_site_aniso_U_11
_atom_site_aniso_U_22
_atom_site_aniso_U_33
_atom_site_aniso_U_12
_atom_site_aniso_U_13
_atom_site_aniso_U_23
O1 0.0588(6) 0.0236(4) 0.0317(4) 0.0033(4) 0.0067(4) -0.0005(3)
O2 0.0478(5) 0.0359(5) 0.0319(4) 0.0011(4) 0.0058(4) -0.0106(3)
O3 0.0538(6) 0.0312(4) 0.0305(4) -0.0037(4) 0.0068(4) 0.0094(3)
C1 0.0338(6) 0.0232(5) 0.0247(5) -0.0006(4) 0.0107(4) 0.0006(4)
C11 0.0279(5) 0.0258(5) 0.0223(5) -0.0033(4) 0.0081(4) 0.0005(4)
C12 0.0301(5) 0.0315(5) 0.0266(5) -0.0041(4) 0.0101(4) -0.0028(4)
C13 0.0319(6) 0.0471(7) 0.0217(5) -0.0048(5) 0.0051(4) -0.0022(5)
C14 0.0293(6) 0.0478(7) 0.0282(5) 0.0025(5) 0.0073(5) 0.0099(5)
C15 0.0340(6) 0.0331(6) 0.0341(6) 0.0052(5) 0.0131(5) 0.0051(5)
C16 0.0312(5) 0.0296(5) 0.0254(5) -0.0006(4) 0.0099(4) 0.0004(4)
C21 0.0268(5) 0.0258(5) 0.0230(5) 0.0023(4) 0.0083(4) 0.0012(4)
C22 0.0290(5) 0.0293(5) 0.0264(5) 0.0024(4) 0.0097(4) 0.0040(4)
C23 0.0333(6) 0.0448(7) 0.0218(5) 0.0014(5) 0.0074(5) 0.0038(5)
C24 0.0355(6) 0.0454(7) 0.0279(6) -0.0065(5) 0.0078(5) -0.0082(5)
C25 0.0354(6) 0.0313(6) 0.0356(6) -0.0059(5) 0.0125(5) -0.0042(5)
C26 0.0304(5) 0.0275(5) 0.0269(5) 0.0012(4) 0.0101(4) 0.0019(4)

loop_
_atom_type_symbol
_atom_type_description
_atom_type_scat_dispersion_real
_atom_type_scat_dispersion_imag
_atom_type_scat_source
C C 0.0033 0.0016 'International Tables Vol C Tables 4.2.6.8 and 6.1.1.4'
H H 0.0000 0.0000 'International Tables Vol C Tables 4.2.6.8 and 6.1.1.4'
O O 0.0106 0.0060 'International Tables Vol C Tables 4.2.6.8 and 6.1.1.4'

loop_
_geom_angle_atom_site_label_1
_geom_angle_atom_site_label_2
_geom_angle_atom_site_label_3
_geom_angle
C12 O2 H2 109.5
C22 O3 H3 109.5
O1 C1 C11 119.72(9)
O1 C1 C21 118.46(9)
C11 C1 C21 121.81(9)
C16 C11 C12 118.09(9)
C16 C11 C1 122.23(9)
C12 C11 C1 119.62(9)
O2 C12 C13 116.92(9)
O2 C12 C11 123.30(10)
C13 C12 C11 119.78(10)
C14 C13 C12 120.60(10)
C14 C13 H13 119.7
C12 C13 H13 119.7
C13 C14 C15 120.62(10)
C13 C14 H14 119.7
C15 C14 H14 119.7
C16 C15 C14 119.44(11)
C16 C15 H15 120.3
C14 C15 H15 120.3
C15 C16 C11 121.37(10)
C15 C16 H16 119.3
C11 C16 H16 119.3
C26 C21 C22 118.19(9)
C26 C21 C1 122.29(9)
C22 C21 C1 119.46(9)
O3 C22 C23 116.77(9)
O3 C22 C21 123.28(9)
C23 C22 C21 119.94(10)
C24 C23 C22 120.28(10)
C24 C23 H23 119.9
C22 C23 H23 119.9
C23 C24 C25 120.71(10)
C23 C24 H24 119.6
C25 C24 H24 119.6
C26 C25 C24 119.54(10)
C26 C25 H25 120.2
C24 C25 H25 120.2
C25 C26 C21 121.14(10)
C25 C26 H26 119.4
C21 C26 H26 119.4

loop_
_geom_bond_atom_site_label_1
_geom_bond_atom_site_label_2
_geom_bond_distance
O1 C1 1.2470(12)
O2 C12 1.3489(13)
O2 H2 0.8400
O3 C22 1.3530(13)
O3 H3 0.8400
C1 C11 1.4703(14)
C1 C21 1.4802(14)
C11 C16 1.4081(15)
C11 C12 1.4161(14)
C12 C13 1.3894(15)
C13 C14 1.3750(17)
C13 H13 0.9500
C14 C15 1.3936(16)
C14 H14 0.9500
C15 C16 1.3760(15)
C15 H15 0.9500
C16 H16 0.9500
C21 C26 1.4035(14)
C21 C22 1.4112(13)
C22 C23 1.3886(15)
C23 C24 1.3763(16)
C23 H23 0.9500
C24 C25 1.3864(16)
C24 H24 0.9500
C25 C26 1.3790(15)
C25 H25 0.9500
C26 H26 0.9500

loop_
_geom_hbond_atom_site_label_D
_geom_hbond_atom_site_label_H
_geom_hbond_atom_site_label_A
_geom_hbond_site_symmetry_A
_geom_hbond_distance_DH
_geom_hbond_distance_HA
_geom_hbond_distance_DA
_geom_hbond_angle_DHA
O2 H2 O1 . 0.84 1.88 2.6061(11) 144
O2 H2 O1 3_755 0.84 2.44 2.9976(12) 124
O3 H3 O1 . 0.84 1.95 2.6623(11) 142

loop_
_geom_torsion_atom_site_label_1
_geom_torsion_atom_site_label_2
_geom_torsion_atom_site_label_3
_geom_torsion_atom_site_label_4
_geom_torsion
O1 C1 C11 C16 159.44(10)
C21 C1 C11 C16 -19.72(15)
O1 C1 C11 C12 -17.66(15)
C21 C1 C11 C12 163.18(10)
C16 C11 C12 O2 -176.94(9)
C1 C11 C12 O2 0.28(16)
C16 C11 C12 C13 3.58(15)
C1 C11 C12 C13 -179.20(9)
O2 C12 C13 C14 177.36(10)
C11 C12 C13 C14 -3.13(17)
C12 C13 C14 C15 0.97(17)
C13 C14 C15 C16 0.68(17)
C14 C15 C16 C11 -0.13(17)
C12 C11 C16 C15 -1.98(15)
C1 C11 C16 C15 -179.12(10)
O1 C1 C21 C26 146.95(11)
C11 C1 C21 C26 -33.88(15)
O1 C1 C21 C22 -30.02(14)
C11 C1 C21 C22 149.15(10)
C26 C21 C22 O3 -175.80(10)
C1 C21 C22 O3 1.29(16)
C26 C21 C22 C23 5.22(15)
C1 C21 C22 C23 -177.68(9)
O3 C22 C23 C24 176.91(10)
C21 C22 C23 C24 -4.05(17)
C22 C23 C24 C25 0.12(18)
C23 C24 C25 C26 2.53(18)
C24 C25 C26 C21 -1.22(17)
C22 C21 C26 C25 -2.61(16)
C1 C21 C26 C25 -179.62(10)

loop_
_cod_related_entry_id
_cod_related_entry_database
_cod_related_entry_code
1 ChemSpider 63228
